data_7153911
loop_
_publ_author_name
'Khlebnikov, Alexander F.'
'Tomashenko, Olesya A.'
'Funt, Liya D.'
'Novikov, Mikhail S.'

_publ_section_title
;
 A simple approach to pyrrolylimidazole derivatives by azirine ring
 expansion with imidazolium ylides.
;
_journal_issue 34
_journal_name_full 'Organic &amp; biomolecular chemistry'
_journal_page_first 6598
_journal_page_last 6609
_journal_paper_doi 10.1039/c4ob00865k
_journal_volume 12
_journal_year 2014
_chemical_formula_sum 'C28 H24 Br N4'
_chemical_formula_weight 496.42
_chemical_name_systematic
; 
 ? 
;
_space_group_IT_number 2
_symmetry_cell_setting triclinic
_symmetry_space_group_name_Hall '-P 1'
_symmetry_space_group_name_H-M 'P -1'
_atom_sites_solution_hydrogens geom
_atom_sites_solution_primary direct
_atom_sites_solution_secondary difmap
_audit_creation_method SHELXL-97
_cell_angle_alpha 71.798(2)
_cell_angle_beta 79.244(2)
_cell_angle_gamma 88.953(2)
_cell_formula_units_Z 2
_cell_length_a 9.1221(2)
_cell_length_b 10.9612(3)
_cell_length_c 12.8679(3)
_cell_measurement_reflns_used 15533
_cell_measurement_temperature 100(2)
_cell_measurement_theta_max 76.5020
_cell_measurement_theta_min 3.6803
_cell_volume 1199.69(5)
_computing_structure_refinement 'SHELXL-97 (Sheldrick, 1997)'
_computing_structure_solution 'SHELXS-97 (Sheldrick, 1990)'
_diffrn_ambient_temperature 100(2)
_diffrn_detector_area_resol_mean 10.3829
_diffrn_measured_fraction_theta_full 0.999
_diffrn_measured_fraction_theta_max 0.999
_diffrn_measurement_device_type 'SuperNova, Dual, Cu at zero, Atlas'
_diffrn_measurement_method '\w scans'
_diffrn_radiation_monochromator mirror
_diffrn_radiation_source 'SuperNova (Cu) X-ray Source'
_diffrn_radiation_type CuK\a
_diffrn_radiation_wavelength 1.54184
_diffrn_reflns_av_R_equivalents 0.0415
_diffrn_reflns_av_sigmaI/netI 0.0236
_diffrn_reflns_limit_h_max 11
_diffrn_reflns_limit_h_min -11
_diffrn_reflns_limit_k_max 12
_diffrn_reflns_limit_k_min -13
_diffrn_reflns_limit_l_max 15
_diffrn_reflns_limit_l_min -15
_diffrn_reflns_number 22772
_diffrn_reflns_theta_full 70.99
_diffrn_reflns_theta_max 70.99
_diffrn_reflns_theta_min 3.68
_exptl_absorpt_coefficient_mu 2.505
_exptl_absorpt_correction_T_max 1.00000
_exptl_absorpt_correction_T_min 0.46988
_exptl_absorpt_correction_type multi-scan
_exptl_absorpt_process_details
;
CrysAlisPro, Agilent Technologies,
Version 1.171.36.20 (release 27-06-2012 CrysAlis171 .NET)
(compiled Jul 11 2012,15:38:31)
Empirical absorption correction using spherical harmonics,
 implemented in SCALE3 ABSPACK scaling algorithm.
;
_exptl_crystal_colour colourless
_exptl_crystal_density_diffrn 1.374
_exptl_crystal_density_method 'not measured'
_exptl_crystal_description prism
_exptl_crystal_F_000 510
_exptl_crystal_size_max 0.18
_exptl_crystal_size_mid 0.12
_exptl_crystal_size_min 0.09
_refine_diff_density_max 1.823
_refine_diff_density_min -1.022
_refine_diff_density_rms 0.091
_refine_ls_extinction_method none
_refine_ls_goodness_of_fit_ref 1.081
_refine_ls_hydrogen_treatment mixed
_refine_ls_matrix_type full
_refine_ls_number_parameters 299
_refine_ls_number_reflns 4636
_refine_ls_number_restraints 0
_refine_ls_restrained_S_all 1.081
_refine_ls_R_factor_all 0.0607
_refine_ls_R_factor_gt 0.0593
_refine_ls_shift/su_max 0.007
_refine_ls_shift/su_mean 0.001
_refine_ls_structure_factor_coef Fsqd
_refine_ls_weighting_details 'calc w=1/[\s^2^(Fo^2^)+(0.0507P)^2^+4.6368P] where P=(Fo^2^+2Fc^2^)/3'
_refine_ls_weighting_scheme calc
_refine_ls_wR_factor_gt 0.1439
_refine_ls_wR_factor_ref 0.1449
_reflns_number_gt 4507
_reflns_number_total 4636
_reflns_threshold_expression >2sigma(I)
_cod_data_source_file c4ob00865k2.cif
_cod_data_source_block funt2
_cod_depositor_comments 'Adding full bibliography for 7153910--7153912.cif.'
_cod_original_sg_symbol_H-M P-1
_cod_database_code 7153911

loop_
_symmetry_equiv_pos_as_xyz
'x, y, z'
'-x, -y, -z'

loop_
_atom_site_label
_atom_site_type_symbol
_atom_site_fract_x
_atom_site_fract_y
_atom_site_fract_z
_atom_site_U_iso_or_equiv
_atom_site_adp_type
_atom_site_occupancy
_atom_site_symmetry_multiplicity
_atom_site_calc_flag
_atom_site_refinement_flags
Br1 Br 0.31120(4) 0.20299(4) 0.93995(4) 0.03384(15) Uani 1 1 d .
N1 N -0.2092(4) 0.5100(3) 1.0441(3) 0.0321(7) Uani 1 1 d .
N3 N -0.2645(3) 0.1085(3) 0.8701(3) 0.0262(7) Uani 1 1 d .
C21 C -0.1293(4) 0.1819(4) 1.1995(3) 0.0267(8) Uani 1 1 d .
C1 C -0.0713(4) 0.1571(4) 0.9312(3) 0.0283(8) Uani 1 1 d .
H1 H 0.0230 0.1604 0.9481 0.034 Uiso 1 1 calc R
C2 C -0.1177(4) 0.0813(4) 0.8779(3) 0.0290(8) Uani 1 1 d .
H2 H -0.0615 0.0219 0.8514 0.035 Uiso 1 1 calc R
C3 C -0.3070(4) 0.1979(4) 0.9179(3) 0.0263(8) Uani 1 1 d .
H3 H -0.4009 0.2326 0.9237 0.032 Uiso 1 1 calc R
N2 N -0.1917(3) 0.2292(3) 0.9560(3) 0.0247(6) Uani 1 1 d .
C20 C -0.1579(4) 0.3036(4) 1.1183(3) 0.0276(8) Uani 1 1 d .
C12 C -0.2225(4) 0.4519(4) 0.9658(3) 0.0287(8) Uani 1 1 d .
C13 C -0.2598(4) 0.5240(4) 0.8569(3) 0.0308(8) Uani 1 1 d .
C5 C -0.3299(4) 0.1236(4) 0.6884(3) 0.0300(8) Uani 1 1 d .
C23 C -0.0004(5) 0.0632(4) 1.3459(3) 0.0342(9) Uani 1 1 d .
H23 H 0.0723 0.0610 1.3883 0.041 Uiso 1 1 calc R
C4 C -0.3550(5) 0.0533(4) 0.8116(3) 0.0312(8) Uani 1 1 d .
H4A H -0.4597 0.0554 0.8435 0.037 Uiso 1 1 calc R
H4B H -0.3311 -0.0360 0.8230 0.037 Uiso 1 1 calc R
C11 C -0.1920(4) 0.3250(4) 1.0108(3) 0.0264(8) Uani 1 1 d .
C19 C -0.1691(4) 0.4223(4) 1.1344(3) 0.0303(8) Uani 1 1 d .
H19 H -0.1520 0.4399 1.1974 0.036 Uiso 1 1 calc R
C18 C -0.3710(5) 0.6126(4) 0.8495(4) 0.0358(9) Uani 1 1 d .
H18 H -0.4244 0.6251 0.9141 0.043 Uiso 1 1 calc R
C26 C -0.2155(4) 0.0708(4) 1.2188(3) 0.0321(8) Uani 1 1 d .
H26 H -0.2876 0.0723 1.1760 0.038 Uiso 1 1 calc R
C10 C -0.4015(5) 0.0760(4) 0.6227(4) 0.0382(10) Uani 1 1 d .
H10 H -0.4614 0.0010 0.6550 0.046 Uiso 1 1 calc R
C14 C -0.1809(5) 0.5060(4) 0.7590(3) 0.0332(9) Uani 1 1 d .
H14 H -0.1063 0.4466 0.7626 0.040 Uiso 1 1 calc R
C17 C -0.4033(5) 0.6828(4) 0.7469(4) 0.0422(10) Uani 1 1 d .
H17 H -0.4783 0.7418 0.7429 0.051 Uiso 1 1 calc R
C24 C -0.0891(5) -0.0465(4) 1.3657(3) 0.0367(9) Uani 1 1 d .
H24 H -0.0771 -0.1217 1.4217 0.044 Uiso 1 1 calc R
C6 C -0.2339(5) 0.2317(5) 0.6364(4) 0.0412(10) Uani 1 1 d .
H6 H -0.1807 0.2628 0.6785 0.049 Uiso 1 1 calc R
C22 C -0.0193(5) 0.1756(4) 1.2637(3) 0.0309(8) Uani 1 1 d .
H22 H 0.0417 0.2479 1.2509 0.037 Uiso 1 1 calc R
C25 C -0.1957(5) -0.0423(4) 1.3010(4) 0.0371(9) Uani 1 1 d .
H25 H -0.2543 -0.1156 1.3126 0.045 Uiso 1 1 calc R
C16 C -0.3237(6) 0.6650(4) 0.6501(4) 0.0433(11) Uani 1 1 d .
H16 H -0.3445 0.7125 0.5812 0.052 Uiso 1 1 calc R
C15 C -0.2133(5) 0.5764(4) 0.6565(4) 0.0408(10) Uani 1 1 d .
H15 H -0.1605 0.5639 0.5917 0.049 Uiso 1 1 calc R
C7 C -0.2169(5) 0.2931(5) 0.5231(4) 0.0437(11) Uani 1 1 d .
H7 H -0.1519 0.3647 0.4892 0.052 Uiso 1 1 calc R
C8 C -0.2970(5) 0.2477(5) 0.4598(4) 0.0415(10) Uani 1 1 d .
H8 H -0.2903 0.2916 0.3843 0.050 Uiso 1 1 calc R
C9 C -0.3851(6) 0.1387(5) 0.5089(4) 0.0438(11) Uani 1 1 d .
H9 H -0.4349 0.1058 0.4661 0.053 Uiso 1 1 calc R
N1A N 0.1372(9) 0.3837(6) 0.6405(5) 0.0903(19) Uani 1 1 d .
C1A C 0.4028(8) 0.4017(6) 0.6481(5) 0.0675(17) Uani 1 1 d .
H1AA H 0.4473 0.3583 0.5966 0.101 Uiso 1 1 calc R
H1AB H 0.4342 0.3644 0.7180 0.101 Uiso 1 1 calc R
H1AC H 0.4336 0.4911 0.6187 0.101 Uiso 1 1 calc R
C2A C 0.2467(8) 0.3891(6) 0.6642(8) 0.085(3) Uani 1 1 d .

loop_
_atom_site_aniso_label
_atom_site_aniso_U_11
_atom_site_aniso_U_22
_atom_site_aniso_U_33
_atom_site_aniso_U_23
_atom_site_aniso_U_13
_atom_site_aniso_U_12
Br1 0.0233(2) 0.0334(2) 0.0428(3) -0.00692(18) -0.00996(16) 0.00019(15)
N1 0.0319(17) 0.0350(19) 0.0303(17) -0.0094(14) -0.0092(14) -0.0008(14)
N3 0.0250(15) 0.0289(17) 0.0261(15) -0.0080(13) -0.0093(12) 0.0016(12)
C21 0.0248(18) 0.031(2) 0.0252(18) -0.0110(15) -0.0042(14) 0.0047(15)
C1 0.0207(17) 0.033(2) 0.0301(19) -0.0079(16) -0.0071(14) 0.0053(15)
C2 0.0250(18) 0.031(2) 0.0313(19) -0.0088(16) -0.0070(15) 0.0069(15)
C3 0.0222(17) 0.0284(19) 0.0289(18) -0.0074(15) -0.0091(14) 0.0035(14)
N2 0.0223(15) 0.0271(16) 0.0258(15) -0.0079(12) -0.0082(12) 0.0015(12)
C20 0.0231(18) 0.030(2) 0.0305(19) -0.0087(16) -0.0072(15) 0.0003(15)
C12 0.0273(19) 0.030(2) 0.0306(19) -0.0106(16) -0.0085(15) -0.0025(15)
C13 0.0289(19) 0.028(2) 0.035(2) -0.0063(16) -0.0115(16) -0.0048(15)
C5 0.032(2) 0.031(2) 0.0301(19) -0.0109(16) -0.0124(16) 0.0045(16)
C23 0.032(2) 0.045(2) 0.0283(19) -0.0142(17) -0.0092(16) 0.0120(18)
C4 0.035(2) 0.029(2) 0.033(2) -0.0099(16) -0.0140(17) -0.0014(16)
C11 0.0214(17) 0.031(2) 0.0298(19) -0.0117(15) -0.0079(14) 0.0002(14)
C19 0.0282(19) 0.036(2) 0.0281(19) -0.0097(16) -0.0086(15) -0.0009(16)
C18 0.035(2) 0.035(2) 0.039(2) -0.0105(18) -0.0120(18) 0.0022(17)
C26 0.0268(19) 0.038(2) 0.032(2) -0.0096(17) -0.0073(16) 0.0014(16)
C10 0.048(3) 0.034(2) 0.036(2) -0.0114(18) -0.0161(19) -0.0013(19)
C14 0.032(2) 0.033(2) 0.037(2) -0.0100(17) -0.0127(17) -0.0004(16)
C17 0.042(2) 0.035(2) 0.052(3) -0.008(2) -0.024(2) 0.0077(19)
C24 0.038(2) 0.037(2) 0.030(2) -0.0055(17) -0.0045(17) 0.0115(18)
C6 0.043(2) 0.044(3) 0.038(2) -0.0121(19) -0.0126(19) -0.004(2)
C22 0.032(2) 0.033(2) 0.0308(19) -0.0127(16) -0.0080(16) 0.0015(16)
C25 0.035(2) 0.033(2) 0.040(2) -0.0083(18) -0.0036(18) -0.0012(17)
C16 0.051(3) 0.038(2) 0.040(2) -0.0019(19) -0.024(2) -0.002(2)
C15 0.047(3) 0.043(3) 0.032(2) -0.0084(19) -0.0112(19) -0.008(2)
C7 0.044(3) 0.041(3) 0.041(2) -0.005(2) -0.008(2) -0.001(2)
C8 0.051(3) 0.045(3) 0.029(2) -0.0093(19) -0.0107(19) 0.006(2)
C9 0.060(3) 0.044(3) 0.033(2) -0.0156(19) -0.019(2) 0.004(2)
N1A 0.115(6) 0.071(4) 0.075(4) -0.017(3) -0.007(4) 0.005(4)
C1A 0.079(4) 0.055(3) 0.051(3) -0.003(3) 0.007(3) 0.002(3)
C2A 0.065(4) 0.035(3) 0.168(8) -0.019(4) -0.074(5) 0.012(3)

loop_
_atom_type_symbol
_atom_type_description
_atom_type_scat_dispersion_real
_atom_type_scat_dispersion_imag
_atom_type_scat_source
C C 0.0181 0.0091 'International Tables Vol C Tables 4.2.6.8 and 6.1.1.4'
H H 0.0000 0.0000 'International Tables Vol C Tables 4.2.6.8 and 6.1.1.4'
Br Br -0.6763 1.2805 'International Tables Vol C Tables 4.2.6.8 and 6.1.1.4'
N N 0.0311 0.0180 'International Tables Vol C Tables 4.2.6.8 and 6.1.1.4'

loop_
_geom_angle_atom_site_label_1
_geom_angle_atom_site_label_2
_geom_angle_atom_site_label_3
_geom_angle
C19 N1 C12 109.7(3)
C3 N3 C2 109.3(3)
C3 N3 C4 125.6(3)
C2 N3 C4 125.0(3)
C26 C21 C22 118.0(4)
C26 C21 C20 120.9(3)
C22 C21 C20 121.0(4)
C2 C1 N2 106.7(3)
C2 C1 H1 126.7
N2 C1 H1 126.7
C1 C2 N3 107.1(3)
C1 C2 H2 126.5
N3 C2 H2 126.5
N3 C3 N2 108.0(3)
N3 C3 H3 126.0
N2 C3 H3 126.0
C3 N2 C1 109.0(3)
C3 N2 C11 125.0(3)
C1 N2 C11 126.0(3)
C19 C20 C11 104.5(3)
C19 C20 C21 126.6(4)
C11 C20 C21 128.7(4)
N1 C12 C11 106.2(3)
N1 C12 C13 122.2(4)
C11 C12 C13 131.7(4)
C18 C13 C14 118.9(4)
C18 C13 C12 120.7(4)
C14 C13 C12 120.4(4)
C10 C5 C6 118.1(4)
C10 C5 C4 118.4(4)
C6 C5 C4 123.4(4)
C22 C23 C24 120.6(4)
C22 C23 H23 119.7
C24 C23 H23 119.7
N3 C4 C5 112.8(3)
N3 C4 H4A 109.0
C5 C4 H4A 109.0
N3 C4 H4B 109.0
C5 C4 H4B 109.0
H4A C4 H4B 107.8
C12 C11 C20 109.9(3)
C12 C11 N2 124.9(3)
C20 C11 N2 125.2(3)
N1 C19 C20 109.7(3)
N1 C19 H19 125.1
C20 C19 H19 125.1
C13 C18 C17 120.7(4)
C13 C18 H18 119.6
C17 C18 H18 119.6
C25 C26 C21 121.1(4)
C25 C26 H26 119.5
C21 C26 H26 119.5
C5 C10 C9 120.8(4)
C5 C10 H10 119.6
C9 C10 H10 119.6
C15 C14 C13 120.3(4)
C15 C14 H14 119.9
C13 C14 H14 119.9
C18 C17 C16 120.0(4)
C18 C17 H17 120.0
C16 C17 H17 120.0
C25 C24 C23 119.1(4)
C25 C24 H24 120.5
C23 C24 H24 120.5
C7 C6 C5 120.8(4)
C7 C6 H6 119.6
C5 C6 H6 119.6
C23 C22 C21 120.8(4)
C23 C22 H22 119.6
C21 C22 H22 119.6
C24 C25 C26 120.4(4)
C24 C25 H25 119.8
C26 C25 H25 119.8
C15 C16 C17 119.8(4)
C15 C16 H16 120.1
C17 C16 H16 120.1
C16 C15 C14 120.4(4)
C16 C15 H15 119.8
C14 C15 H15 119.8
C6 C7 C8 120.0(4)
C6 C7 H7 120.0
C8 C7 H7 120.0
C9 C8 C7 119.5(4)
C9 C8 H8 120.2
C7 C8 H8 120.2
C8 C9 C10 120.6(4)
C8 C9 H9 119.7
C10 C9 H9 119.7
C2A C1A H1AA 109.5
C2A C1A H1AB 109.5
H1AA C1A H1AB 109.5
C2A C1A H1AC 109.5
H1AA C1A H1AC 109.5
H1AB C1A H1AC 109.5
N1A C2A C1A 156.6(10)

loop_
_geom_bond_atom_site_label_1
_geom_bond_atom_site_label_2
_geom_bond_distance
N1 C19 1.362(5)
N1 C12 1.373(5)
N3 C3 1.327(5)
N3 C2 1.382(5)
N3 C4 1.466(5)
C21 C26 1.391(6)
C21 C22 1.402(5)
C21 C20 1.469(5)
C1 C2 1.348(6)
C1 N2 1.388(5)
C1 H1 0.9300
C2 H2 0.9300
C3 N2 1.333(5)
C3 H3 0.9300
N2 C11 1.436(5)
C20 C19 1.380(6)
C20 C11 1.422(5)
C12 C11 1.375(6)
C12 C13 1.477(5)
C13 C18 1.387(6)
C13 C14 1.399(6)
C5 C10 1.382(6)
C5 C6 1.393(6)
C5 C4 1.506(5)
C23 C22 1.383(6)
C23 C24 1.391(6)
C23 H23 0.9300
C4 H4A 0.9700
C4 H4B 0.9700
C19 H19 0.9300
C18 C17 1.388(6)
C18 H18 0.9300
C26 C25 1.391(6)
C26 H26 0.9300
C10 C9 1.390(6)
C10 H10 0.9300
C14 C15 1.387(6)
C14 H14 0.9300
C17 C16 1.388(7)
C17 H17 0.9300
C24 C25 1.384(6)
C24 H24 0.9300
C6 C7 1.382(6)
C6 H6 0.9300
C22 H22 0.9300
C25 H25 0.9300
C16 C15 1.382(7)
C16 H16 0.9300
C15 H15 0.9300
C7 C8 1.391(7)
C7 H7 0.9300
C8 C9 1.358(7)
C8 H8 0.9300
C9 H9 0.9300
N1A C2A 1.104(9)
C1A C2A 1.403(9)
C1A H1AA 0.9600
C1A H1AB 0.9600
C1A H1AC 0.9600

loop_
_geom_torsion_atom_site_label_1
_geom_torsion_atom_site_label_2
_geom_torsion_atom_site_label_3
_geom_torsion_atom_site_label_4
_geom_torsion
N2 C1 C2 N3 0.4(4)
C3 N3 C2 C1 -0.4(4)
C4 N3 C2 C1 175.9(3)
C2 N3 C3 N2 0.1(4)
C4 N3 C3 N2 -176.1(3)
N3 C3 N2 C1 0.2(4)
N3 C3 N2 C11 178.4(3)
C2 C1 N2 C3 -0.4(4)
C2 C1 N2 C11 -178.6(3)
C26 C21 C20 C19 132.5(4)
C22 C21 C20 C19 -44.3(6)
C26 C21 C20 C11 -41.8(6)
C22 C21 C20 C11 141.3(4)
C19 N1 C12 C11 0.9(4)
C19 N1 C12 C13 -177.9(4)
N1 C12 C13 C18 -43.7(6)
C11 C12 C13 C18 137.8(5)
N1 C12 C13 C14 134.8(4)
C11 C12 C13 C14 -43.7(6)
C3 N3 C4 C5 92.1(5)
C2 N3 C4 C5 -83.6(5)
C10 C5 C4 N3 175.9(4)
C6 C5 C4 N3 -1.6(6)
N1 C12 C11 C20 -0.5(4)
C13 C12 C11 C20 178.2(4)
N1 C12 C11 N2 -179.3(3)
C13 C12 C11 N2 -0.6(7)
C19 C20 C11 C12 -0.2(4)
C21 C20 C11 C12 175.1(4)
C19 C20 C11 N2 178.6(3)
C21 C20 C11 N2 -6.1(6)
C3 N2 C11 C12 -57.4(5)
C1 N2 C11 C12 120.6(4)
C3 N2 C11 C20 124.0(4)
C1 N2 C11 C20 -58.0(5)
C12 N1 C19 C20 -1.1(5)
C11 C20 C19 N1 0.8(4)
C21 C20 C19 N1 -174.7(4)
C14 C13 C18 C17 -0.2(6)
C12 C13 C18 C17 178.3(4)
C22 C21 C26 C25 1.4(6)
C20 C21 C26 C25 -175.5(4)
C6 C5 C10 C9 -3.8(7)
C4 C5 C10 C9 178.5(4)
C18 C13 C14 C15 0.3(6)
C12 C13 C14 C15 -178.2(4)
C13 C18 C17 C16 -0.2(7)
C22 C23 C24 C25 0.8(6)
C10 C5 C6 C7 3.3(7)
C4 C5 C6 C7 -179.2(4)
C24 C23 C22 C21 0.8(6)
C26 C21 C22 C23 -1.9(6)
C20 C21 C22 C23 175.1(4)
C23 C24 C25 C26 -1.2(6)
C21 C26 C25 C24 0.1(6)
C18 C17 C16 C15 0.6(7)
C17 C16 C15 C14 -0.5(7)
C13 C14 C15 C16 0.1(6)
C5 C6 C7 C8 0.5(7)
C6 C7 C8 C9 -3.7(8)
C7 C8 C9 C10 3.2(8)
C5 C10 C9 C8 0.7(8)
